data_4025877
loop_
_publ_author_name
'Sergey L. Deev'
'Zakhar O. Shenkarev'
'Tatyana S. Shestakova'
'Oleg N. Chupakhin'
'Vladimir L. Rusinov'
'Alexander S. Arseniev'

_publ_section_title
;
 Selective 15N-Labeling and Analysis of 13C-15N J Couplings as an
 Effective Tool for Studying the Structure and Azide-Tetrazole Equilibrium
 in a Series of Tetrazolo[1,5-b][1,2,4]triazines and
 Tetrazolo[1,5-a]pyrimidines
;
_journal_name_full 'Journal of Organic Chemistry'
_journal_page_first 8487
_journal_page_last 8497
_journal_paper_doi 10.1021/jo1017876
_journal_volume 75
_journal_year 2010
_chemical_formula_moiety 'C9 H5 N7, C2 H6 O S'
_chemical_formula_sum 'C11 H11 N7 O S'
_chemical_formula_weight 289.33
_chemical_name_systematic
; 
 ? 
;
_space_group_IT_number 2
_symmetry_cell_setting triclinic
_symmetry_space_group_name_Hall '-P 1'
_symmetry_space_group_name_H-M 'P -1'
_atom_sites_solution_hydrogens geom
_atom_sites_solution_primary direct
_atom_sites_solution_secondary difmap
_audit_creation_method SHELXL-97
_cell_angle_alpha 79.041(12)
_cell_angle_beta 80.182(12)
_cell_angle_gamma 86.428(10)
_cell_formula_units_Z 2
_cell_length_a 5.6144(7)
_cell_length_b 10.0973(13)
_cell_length_c 11.4889(18)
_cell_measurement_reflns_used 1852
_cell_measurement_temperature 295(2)
_cell_measurement_theta_max 26.37
_cell_measurement_theta_min 2.99
_cell_volume 629.77(15)
_computing_cell_refinement
;
CrysAlis RED, Oxford Diffraction Ltd.,
Version 1.171.29.9 (release 23-03-2006 CrysAlis171 .NET)
(compiled Mar 23 2006,23:39:28)
;
_computing_data_collection
;
CrysAlis CCD, Oxford Diffraction Ltd.,
Version 1.171.29.9 (release 23-03-2006 CrysAlis171 .NET)
(compiled Mar 23 2006,23:39:28)
;
_computing_data_reduction
;
CrysAlis RED, Oxford Diffraction Ltd.,
Version 1.171.29.9 (release 23-03-2006 CrysAlis171 .NET)
(compiled Mar 23 2006,23:39:28)
;
_computing_molecular_graphics 'Bruker SHELXTL'
_computing_publication_material 'Bruker SHELXTL'
_computing_structure_refinement 'SHELXL-97 (Sheldrick, 1997)'
_computing_structure_solution 'SHELXS-97 (Sheldrick, 1990)'
_diffrn_ambient_temperature 295(2)
_diffrn_measured_fraction_theta_full 0.965
_diffrn_measured_fraction_theta_max 0.965
_diffrn_measurement_device_type 'Xcalibur 3 CCD'
_diffrn_measurement_method 'phi and omega scans'
_diffrn_radiation_monochromator graphite
_diffrn_radiation_source 'fine-focus sealed tube'
_diffrn_radiation_type MoK\a
_diffrn_radiation_wavelength 0.71073
_diffrn_reflns_av_R_equivalents 0.0238
_diffrn_reflns_av_sigmaI/netI 0.0314
_diffrn_reflns_limit_h_max 7
_diffrn_reflns_limit_h_min -6
_diffrn_reflns_limit_k_max 12
_diffrn_reflns_limit_k_min -12
_diffrn_reflns_limit_l_max 12
_diffrn_reflns_limit_l_min -14
_diffrn_reflns_number 4879
_diffrn_reflns_theta_full 26.37
_diffrn_reflns_theta_max 26.37
_diffrn_reflns_theta_min 2.99
_diffrn_standards_decay_% 0
_diffrn_standards_interval_count 0
_diffrn_standards_interval_time 0
_diffrn_standards_number 0
_exptl_absorpt_coefficient_mu 0.265
_exptl_absorpt_correction_type none
_exptl_crystal_colour yellow
_exptl_crystal_density_diffrn 1.526
_exptl_crystal_density_method 'not measured'
_exptl_crystal_description prism
_exptl_crystal_F_000 300
_exptl_crystal_size_max 0.45
_exptl_crystal_size_mid 0.38
_exptl_crystal_size_min 0.31
_refine_diff_density_max 0.415
_refine_diff_density_min -0.361
_refine_diff_density_rms 0.061
_refine_ls_extinction_method none
_refine_ls_goodness_of_fit_ref 1.000
_refine_ls_hydrogen_treatment mixed
_refine_ls_matrix_type full
_refine_ls_number_parameters 185
_refine_ls_number_reflns 2476
_refine_ls_number_restraints 0
_refine_ls_restrained_S_all 1.000
_refine_ls_R_factor_all 0.0668
_refine_ls_R_factor_gt 0.0500
_refine_ls_shift/su_max 0.000
_refine_ls_shift/su_mean 0.000
_refine_ls_structure_factor_coef Fsqd
_refine_ls_weighting_details 'calc w=1/[\s^2^(Fo^2^)+(0.0998P)^2^+0.0000P] where P=(Fo^2^+2Fc^2^)/3'
_refine_ls_weighting_scheme calc
_refine_ls_wR_factor_gt 0.1321
_refine_ls_wR_factor_ref 0.1414
_reflns_number_gt 1852
_reflns_number_total 2476
_reflns_threshold_expression >2sigma(I)
_cod_data_source_file jo1017876_si_001.cif
_cod_data_source_block dc
_cod_depositor_comments
;
The following automatic conversions were performed:

'_symmetry_cell_setting' value 'Triclinic' changed to 'triclinic'
according to the built-in table from CIF Core dictionary named
'cif_core.dic' version 2.4.1 from 2010-06-29.

Automatic conversion script
Id: cif_fix_values 1646 2011-03-28 12:23:43Z adriana 
;
_cod_original_sg_symbol_Hall -P1
_cod_database_code 4025877

loop_
_symmetry_equiv_pos_as_xyz
'x, y, z'
'-x, -y, -z'

loop_
_atom_site_label
_atom_site_type_symbol
_atom_site_fract_x
_atom_site_fract_y
_atom_site_fract_z
_atom_site_U_iso_or_equiv
_atom_site_adp_type
_atom_site_occupancy
_atom_site_symmetry_multiplicity
_atom_site_calc_flag
_atom_site_refinement_flags
_atom_site_disorder_assembly
_atom_site_disorder_group
S1 S 0.26283(10) 0.81874(6) 0.52197(5) 0.0483(2) Uani 1 1 d . . .
O1S O 0.2670(3) 0.88392(17) 0.39289(13) 0.0521(4) Uani 1 1 d . . .
N5 N 1.2784(3) 0.84617(19) 0.12657(15) 0.0443(5) Uani 1 1 d . . .
N7 N 0.7064(4) 0.9544(2) 0.25287(17) 0.0465(5) Uani 1 1 d . . .
N6 N 0.8541(4) 0.7284(2) 0.28415(17) 0.0498(5) Uani 1 1 d . . .
N4 N 1.2506(3) 0.7141(2) 0.17620(16) 0.0462(5) Uani 1 1 d . . .
C2 C 0.6845(4) 1.2032(3) 0.1790(2) 0.0489(6) Uani 1 1 d . . .
H2A H 0.5269 1.2157 0.2170 0.059 Uiso 1 1 calc R . .
C8 C 0.8726(4) 0.8564(2) 0.23760(18) 0.0420(5) Uani 1 1 d . . .
C7 C 1.0856(4) 0.9156(2) 0.15916(17) 0.0395(5) Uani 1 1 d . . .
N3 N 1.4217(4) 0.6188(2) 0.1571(2) 0.0596(6) Uani 1 1 d . . .
C5 C 1.1583(4) 1.1652(2) 0.06090(19) 0.0462(5) Uani 1 1 d . . .
H5A H 1.3140 1.1526 0.0206 0.055 Uiso 1 1 calc R . .
N1 N 1.1038(4) 0.5269(2) 0.2767(2) 0.0636(6) Uani 1 1 d . . .
C6 C 1.0305(4) 1.0574(2) 0.13041(18) 0.0411(5) Uani 1 1 d . . .
C1 C 0.7960(4) 1.0774(2) 0.18874(18) 0.0420(5) Uani 1 1 d . . .
C9 C 1.0543(4) 0.6577(2) 0.2496(2) 0.0486(6) Uani 1 1 d . . .
C4 C 1.0497(5) 1.2916(3) 0.0528(2) 0.0544(6) Uani 1 1 d . . .
H4A H 1.1342 1.3656 0.0077 0.065 Uiso 1 1 calc R . .
C3 C 0.8159(5) 1.3103(3) 0.1107(2) 0.0540(6) Uani 1 1 d . . .
H3A H 0.7459 1.3968 0.1034 0.065 Uiso 1 1 calc R . .
N2 N 1.3287(5) 0.5075(2) 0.2186(2) 0.0696(7) Uani 1 1 d . . .
C2S C 0.3473(5) 0.6479(3) 0.5218(2) 0.0642(7) Uani 1 1 d . . .
H2SA H 0.5160 0.6406 0.4896 0.096 Uiso 1 1 calc R . .
H2SB H 0.2536 0.6118 0.4733 0.096 Uiso 1 1 calc R . .
H2SC H 0.3185 0.5980 0.6026 0.096 Uiso 1 1 calc R . .
C1S C -0.0441(5) 0.7976(3) 0.5845(2) 0.0592(7) Uani 1 1 d . . .
H1SA H -0.1206 0.8840 0.5917 0.089 Uiso 1 1 calc R . .
H1SB H -0.0567 0.7413 0.6626 0.089 Uiso 1 1 calc R . .
H1SC H -0.1226 0.7558 0.5334 0.089 Uiso 1 1 calc R . .
H7 H 0.556(5) 0.945(3) 0.300(2) 0.062(7) Uiso 1 1 d . . .

loop_
_atom_site_aniso_label
_atom_site_aniso_U_11
_atom_site_aniso_U_22
_atom_site_aniso_U_33
_atom_site_aniso_U_23
_atom_site_aniso_U_13
_atom_site_aniso_U_12
S1 0.0489(4) 0.0426(4) 0.0476(4) -0.0009(2) 0.0019(2) -0.0067(3)
O1S 0.0498(10) 0.0498(10) 0.0459(9) 0.0056(7) 0.0075(7) -0.0053(7)
N5 0.0437(11) 0.0421(11) 0.0427(10) -0.0038(8) 0.0030(8) -0.0077(8)
N7 0.0395(11) 0.0451(12) 0.0492(11) -0.0052(8) 0.0079(8) -0.0080(9)
N6 0.0506(12) 0.0428(12) 0.0499(11) -0.0020(9) 0.0060(8) -0.0120(9)
N4 0.0467(11) 0.0408(11) 0.0461(10) -0.0040(8) 0.0029(8) -0.0032(8)
C2 0.0424(12) 0.0525(15) 0.0478(13) -0.0076(10) 0.0015(9) -0.0012(10)
C8 0.0399(12) 0.0453(13) 0.0380(11) -0.0048(9) 0.0013(9) -0.0094(10)
C7 0.0400(12) 0.0415(12) 0.0347(10) -0.0033(9) -0.0007(9) -0.0082(9)
N3 0.0550(13) 0.0476(13) 0.0705(14) -0.0079(10) 0.0004(10) 0.0050(10)
C5 0.0439(12) 0.0454(14) 0.0444(12) -0.0016(10) 0.0026(9) -0.0097(10)
N1 0.0689(15) 0.0423(12) 0.0706(14) -0.0010(10) 0.0045(11) -0.0038(10)
C6 0.0403(12) 0.0439(13) 0.0366(11) -0.0052(9) 0.0000(9) -0.0053(9)
C1 0.0419(12) 0.0437(13) 0.0376(11) -0.0035(9) 0.0001(9) -0.0088(9)
C9 0.0518(14) 0.0425(13) 0.0466(12) -0.0021(10) 0.0027(10) -0.0113(11)
C4 0.0589(15) 0.0432(14) 0.0552(14) 0.0009(11) -0.0007(11) -0.0102(11)
C3 0.0615(16) 0.0431(14) 0.0542(14) -0.0068(11) -0.0035(12) -0.0007(11)
N2 0.0742(17) 0.0474(14) 0.0796(16) -0.0055(12) 0.0004(13) 0.0030(12)
C2S 0.0610(17) 0.0450(15) 0.0730(17) 0.0017(13) 0.0099(13) 0.0096(12)
C1S 0.0547(15) 0.0492(15) 0.0596(14) 0.0042(11) 0.0129(11) 0.0014(12)

loop_
_atom_type_symbol
_atom_type_description
_atom_type_scat_dispersion_real
_atom_type_scat_dispersion_imag
_atom_type_scat_source
C C 0.0033 0.0016 'International Tables Vol C Tables 4.2.6.8 and 6.1.1.4'
H H 0.0000 0.0000 'International Tables Vol C Tables 4.2.6.8 and 6.1.1.4'
N N 0.0061 0.0033 'International Tables Vol C Tables 4.2.6.8 and 6.1.1.4'
S S 0.1246 0.1234 'International Tables Vol C Tables 4.2.6.8 and 6.1.1.4'
O O 0.0106 0.0060 'International Tables Vol C Tables 4.2.6.8 and 6.1.1.4'

loop_
_geom_angle_atom_site_label_1
_geom_angle_atom_site_label_2
_geom_angle_atom_site_label_3
_geom_angle
_geom_angle_site_symmetry_1
_geom_angle_site_symmetry_3
_geom_angle_publ_flag
O1S S1 C1S 106.02(11) . . ?
O1S S1 C2S 106.24(12) . . ?
C1S S1 C2S 98.31(13) . . ?
C7 N5 N4 110.18(17) . . ?
C8 N7 C1 109.66(19) . . ?
C8 N7 H7 126.6(18) . . ?
C1 N7 H7 123.7(18) . . ?
C8 N6 C9 111.61(19) . . ?
N3 N4 C9 109.9(2) . . ?
N3 N4 N5 123.07(19) . . ?
C9 N4 N5 127.1(2) . . ?
C1 C2 C3 117.4(2) . . ?
C1 C2 H2A 121.3 . . ?
C3 C2 H2A 121.3 . . ?
N6 C8 N7 127.2(2) . . ?
N6 C8 C7 124.4(2) . . ?
N7 C8 C7 108.44(19) . . ?
N5 C7 C6 130.54(19) . . ?
N5 C7 C8 123.4(2) . . ?
C6 C7 C8 106.04(19) . . ?
N2 N3 N4 104.8(2) . . ?
C4 C5 C6 118.3(2) . . ?
C4 C5 H5A 120.8 . . ?
C6 C5 H5A 120.8 . . ?
C9 N1 N2 105.9(2) . . ?
C5 C6 C1 120.3(2) . . ?
C5 C6 C7 133.4(2) . . ?
C1 C6 C7 106.34(19) . . ?
C2 C1 N7 128.9(2) . . ?
C2 C1 C6 121.6(2) . . ?
N7 C1 C6 109.5(2) . . ?
N1 C9 N6 129.6(2) . . ?
N1 C9 N4 107.1(2) . . ?
N6 C9 N4 123.3(2) . . ?
C5 C4 C3 120.9(2) . . ?
C5 C4 H4A 119.5 . . ?
C3 C4 H4A 119.5 . . ?
C2 C3 C4 121.4(2) . . ?
C2 C3 H3A 119.3 . . ?
C4 C3 H3A 119.3 . . ?
N3 N2 N1 112.4(2) . . ?
S1 C2S H2SA 109.5 . . ?
S1 C2S H2SB 109.5 . . ?
H2SA C2S H2SB 109.5 . . ?
S1 C2S H2SC 109.5 . . ?
H2SA C2S H2SC 109.5 . . ?
H2SB C2S H2SC 109.5 . . ?
S1 C1S H1SA 109.5 . . ?
S1 C1S H1SB 109.5 . . ?
H1SA C1S H1SB 109.5 . . ?
S1 C1S H1SC 109.5 . . ?
H1SA C1S H1SC 109.5 . . ?
H1SB C1S H1SC 109.5 . . ?

loop_
_geom_bond_atom_site_label_1
_geom_bond_atom_site_label_2
_geom_bond_distance
_geom_bond_site_symmetry_2
_geom_bond_publ_flag
S1 O1S 1.5006(16) . ?
S1 C1S 1.760(2) . ?
S1 C2S 1.761(3) . ?
N5 C7 1.292(3) . ?
N5 N4 1.354(3) . ?
N7 C8 1.333(3) . ?
N7 C1 1.393(3) . ?
N7 H7 0.92(3) . ?
N6 C8 1.304(3) . ?
N6 C9 1.336(3) . ?
N4 N3 1.338(3) . ?
N4 C9 1.352(3) . ?
C2 C1 1.374(3) . ?
C2 C3 1.382(3) . ?
C2 H2A 0.9300 . ?
C8 C7 1.455(3) . ?
C7 C6 1.434(3) . ?
N3 N2 1.296(3) . ?
C5 C4 1.373(4) . ?
C5 C6 1.382(3) . ?
C5 H5A 0.9300 . ?
N1 C9 1.321(3) . ?
N1 N2 1.345(3) . ?
C6 C1 1.393(3) . ?
C4 C3 1.386(3) . ?
C4 H4A 0.9300 . ?
C3 H3A 0.9300 . ?
C2S H2SA 0.9600 . ?
C2S H2SB 0.9600 . ?
C2S H2SC 0.9600 . ?
C1S H1SA 0.9600 . ?
C1S H1SB 0.9600 . ?
C1S H1SC 0.9600 . ?

loop_
_geom_torsion_atom_site_label_1
_geom_torsion_atom_site_label_2
_geom_torsion_atom_site_label_3
_geom_torsion_atom_site_label_4
_geom_torsion
_geom_torsion_site_symmetry_1
_geom_torsion_site_symmetry_2
_geom_torsion_site_symmetry_3
_geom_torsion_site_symmetry_4
_geom_torsion_publ_flag
C7 N5 N4 N3 179.54(19) . . . . ?
C7 N5 N4 C9 0.0(3) . . . . ?
C9 N6 C8 N7 179.6(2) . . . . ?
C9 N6 C8 C7 -0.8(3) . . . . ?
C1 N7 C8 N6 179.6(2) . . . . ?
C1 N7 C8 C7 0.0(2) . . . . ?
N4 N5 C7 C6 179.7(2) . . . . ?
N4 N5 C7 C8 -0.3(3) . . . . ?
N6 C8 C7 N5 0.8(3) . . . . ?
N7 C8 C7 N5 -179.57(19) . . . . ?
N6 C8 C7 C6 -179.2(2) . . . . ?
N7 C8 C7 C6 0.4(2) . . . . ?
C9 N4 N3 N2 -0.2(3) . . . . ?
N5 N4 N3 N2 -179.9(2) . . . . ?
C4 C5 C6 C1 1.0(3) . . . . ?
C4 C5 C6 C7 -179.6(2) . . . . ?
N5 C7 C6 C5 -0.1(4) . . . . ?
C8 C7 C6 C5 179.9(2) . . . . ?
N5 C7 C6 C1 179.3(2) . . . . ?
C8 C7 C6 C1 -0.7(2) . . . . ?
C3 C2 C1 N7 178.9(2) . . . . ?
C3 C2 C1 C6 -1.2(3) . . . . ?
C8 N7 C1 C2 179.5(2) . . . . ?
C8 N7 C1 C6 -0.4(2) . . . . ?
C5 C6 C1 C2 0.2(3) . . . . ?
C7 C6 C1 C2 -179.26(19) . . . . ?
C5 C6 C1 N7 -179.83(19) . . . . ?
C7 C6 C1 N7 0.7(2) . . . . ?
N2 N1 C9 N6 179.8(2) . . . . ?
N2 N1 C9 N4 -0.1(3) . . . . ?
C8 N6 C9 N1 -179.4(2) . . . . ?
C8 N6 C9 N4 0.5(3) . . . . ?
N3 N4 C9 N1 0.2(3) . . . . ?
N5 N4 C9 N1 179.8(2) . . . . ?
N3 N4 C9 N6 -179.7(2) . . . . ?
N5 N4 C9 N6 -0.1(4) . . . . ?
C6 C5 C4 C3 -1.3(3) . . . . ?
C1 C2 C3 C4 0.9(4) . . . . ?
C5 C4 C3 C2 0.4(4) . . . . ?
N4 N3 N2 N1 0.1(3) . . . . ?
C9 N1 N2 N3 0.0(3) . . . . ?

loop_
_cod_related_entry_id
_cod_related_entry_database
_cod_related_entry_code
1 ChemSpider 30659323
